data_4128465
loop_
_publ_author_name
'Hung, Kevin'
'Condakes, Matthew L.'
'Novaes, Luiz F. T.'
'Harwood, Stephen J.'
'Morikawa, Takahiro'
'Yang, Zhi'
'Maimone, Thomas J.'

_publ_section_title
;
 Development of a Terpene Feedstock-Based Oxidative Synthetic Approach to
 the Illicium Sesquiterpenes.
;
_journal_issue 7
_journal_name_full 'Journal of the American Chemical Society'
_journal_page_first 3083
_journal_page_last 3099
_journal_paper_doi 10.1021/jacs.8b12247
_journal_volume 141
_journal_year 2019
_chemical_absolute_configuration ad
_chemical_formula_moiety 'C15 H24 O5'
_chemical_formula_sum 'C15 H24 O5'
_chemical_formula_weight 284.34
_space_group_crystal_system monoclinic
_space_group_IT_number 4
_space_group_name_Hall 'P 2yb'
_space_group_name_H-M_alt 'P 1 21 1'
_atom_sites_solution_hydrogens mixed
_atom_sites_solution_primary dual
_audit_creation_date 2018-04-17
_audit_creation_method
;
Olex2 1.2-ac3
(compiled 2017.08.10 svn.r3458 for OlexSys, GUI svn.r5381)
;
_cell_angle_alpha 90
_cell_angle_beta 93.8045(7)
_cell_angle_gamma 90
_cell_formula_units_Z 2
_cell_length_a 7.37217(6)
_cell_length_b 9.20606(7)
_cell_length_c 10.02549(8)
_cell_measurement_reflns_used 12711
_cell_measurement_temperature 100(2)
_cell_measurement_theta_max 78.6680
_cell_measurement_theta_min 4.3830
_cell_volume 678.917(9)
_computing_cell_refinement 'CrysAlisPro 1.171.39.45f (Rigaku OD, 2018)'
_computing_data_collection 'CrysAlisPro 1.171.39.45f (Rigaku OD, 2018)'
_computing_data_reduction 'CrysAlisPro 1.171.39.45f (Rigaku OD, 2018)'
_computing_molecular_graphics 'Olex2 (Dolomanov et al., 2009)'
_computing_publication_material 'Olex2 (Dolomanov et al., 2009)'
_computing_structure_refinement 'ShelXL (Sheldrick, 2015)'
_computing_structure_solution 'ShelXT (Sheldrick, 2015)'
_diffrn_ambient_temperature 100(2)
_diffrn_detector 'CCD plate'
_diffrn_detector_type 'Pilatus 200K'
_diffrn_measured_fraction_theta_full 0.976
_diffrn_measured_fraction_theta_max 0.976
_diffrn_measurement_details
;
List of Runs (angles in degrees, time in seconds):

  # Type    Start    End  Width  t~exp~   \w     \q     \k     \f   Frames
--------------------------------------------------------------------------
  1  \w    -20.00  72.00   0.50    0.50    --    0.00  76.00-128.00  184
  2  \w    -72.00  20.00   0.50    0.50    --    0.00 -76.00 105.00  184
  3  \w   -120.00 -28.00   0.50    0.50    -- -100.00  76.00-128.00  184
  4  \w   -172.00 -80.00   0.50    0.50    -- -100.00 -76.00 105.00  184
  5  \w     86.00 178.00   0.50    0.50    --  106.00  76.00-128.00  184
  6  \w    -79.00   6.00   0.50    0.50    --    0.00 -19.00 120.00  170
  7  \w    -15.00  31.00   0.50    0.50    --    0.00 -99.00-150.00   92
  8  \w    -15.00  31.00   0.50    0.50    --    0.00 -99.00-120.00   92
  9  \w    -15.00  31.00   0.50    0.50    --    0.00 -99.00  60.00   92
 10  \w    -45.00  20.00   0.50    0.50    --    0.00 -77.00 -30.00  130
 11  \w   -175.00 -91.00   0.50    0.50    -- -100.00 -45.00 -30.00  168
 12  \w   -170.00 -86.00   0.50    0.50    -- -100.00 -61.00   0.00  168
 13  \w   -177.00 -94.00   0.50    0.50    -- -100.00 -30.00 150.00  166
 14  \w    -80.00 -25.00   0.50    0.50    -- -100.00  45.00-150.00  110
 15  \w    -80.00 -25.00   0.50    0.50    -- -100.00  45.00  90.00  110
 16  \w   -112.00 -24.00   0.50    0.50    -- -100.00 111.00 150.00  176
 17  \w   -112.00 -24.00   0.50    0.50    -- -100.00 111.00-150.00  176
 18  \w   -107.00 -21.00   0.50    0.50    -- -100.00  15.00-120.00  172
 19  \w   -120.00 -28.00   0.50    0.50    -- -100.00  77.00 -30.00  184
 20  \w   -172.00 -80.00   0.50    0.50    -- -100.00 -77.00 120.00  184
 21  \w   -175.00 -91.00   0.50    0.50    -- -100.00 -45.00  60.00  168
 22  \w   -178.00 -93.00   0.50    0.50    -- -100.00 -15.00   0.00  170
 23  \w    -72.00 -23.00   0.50    0.50    -- -100.00  30.00  30.00   98
 24  \w   -170.00 -86.00   0.50    0.50    -- -100.00 -61.00 150.00  168
 25  \w    -80.00 -25.00   0.50    0.50    -- -100.00  45.00  30.00  110
 26  \w     30.00 109.00   0.50    0.50    --  106.00 -94.00 150.00  158
 27  \w     86.00 178.00   0.50    0.50    --  106.00  77.00   0.00  184
 28  \w     29.00 114.00   0.50    0.50    --  106.00   0.00   0.00  170
 29  \w     92.00 176.00   0.50    0.50    --  106.00  61.00-180.00  168
 30  \w     92.00 176.00   0.50    0.50    --  106.00  61.00-150.00  168
 31  \w    100.00 178.00   0.50    0.50    --  106.00  30.00 150.00  156
 32  \w     31.00  74.00   0.50    0.50    --  106.00 -45.00 -30.00   86
 33  \w     29.00  66.00   0.50    0.50    --  106.00 -30.00 150.00   74
 34  \w     29.00  66.00   0.50    0.50    --  106.00 -30.00 -90.00   74
 35  \w     29.00  66.00   0.50    0.50    --  106.00 -30.00  60.00   74
 36  \w     29.00  66.00   0.50    0.50    --  106.00 -30.00 -30.00   74
 37  \w     36.00 120.00   0.50    0.50    --  106.00 -61.00  60.00  168
 38  \w     97.00 178.00   0.50    0.50    --  106.00  45.00 -30.00  162
 39  \w     30.00 112.00   0.50    0.50    --  106.00-111.00-120.00  164
 40  \w     34.00 126.00   0.50    0.50    --  106.00 -76.00 105.00  184
 41  \w     -6.00  79.00   0.50    0.50    --    0.00  19.00  60.00  170
;
_diffrn_measurement_device 'four-circle diffractometer'
_diffrn_measurement_device_type 'ROD, Synergy Custom DW system, Pilatus 200K'
_diffrn_measurement_method '\w scans'
_diffrn_orient_matrix_type 'CrysAlisPro convention (1999,Acta A55,543-557)'
_diffrn_orient_matrix_UB_11 0.0799899000
_diffrn_orient_matrix_UB_12 -0.1367178000
_diffrn_orient_matrix_UB_13 0.0702075000
_diffrn_orient_matrix_UB_21 -0.1169344000
_diffrn_orient_matrix_UB_22 0.0280092000
_diffrn_orient_matrix_UB_23 0.1190789000
_diffrn_orient_matrix_UB_31 -0.1541741000
_diffrn_orient_matrix_UB_32 -0.0924416000
_diffrn_orient_matrix_UB_33 -0.0678599000
_diffrn_radiation_monochromator mirror
_diffrn_radiation_probe x-ray
_diffrn_radiation_type CuK\a
_diffrn_radiation_wavelength 1.54184
_diffrn_reflns_av_R_equivalents 0.0301
_diffrn_reflns_av_unetI/netI 0.0122
_diffrn_reflns_Laue_measured_fraction_full 0.976
_diffrn_reflns_Laue_measured_fraction_max 0.976
_diffrn_reflns_limit_h_max 8
_diffrn_reflns_limit_h_min -8
_diffrn_reflns_limit_k_max 11
_diffrn_reflns_limit_k_min -11
_diffrn_reflns_limit_l_max 12
_diffrn_reflns_limit_l_min -12
_diffrn_reflns_number 12725
_diffrn_reflns_point_group_measured_fraction_full 0.976
_diffrn_reflns_point_group_measured_fraction_max 0.976
_diffrn_reflns_theta_full 67.684
_diffrn_reflns_theta_max 68.235
_diffrn_reflns_theta_min 4.420
_diffrn_source 'Rotating-anode X-ray tube'
_diffrn_source_type 'Rigaku (Cu) X-ray Source'
_exptl_absorpt_coefficient_mu 0.850
_exptl_absorpt_correction_T_max 1.00000
_exptl_absorpt_correction_T_min 0.85152
_exptl_absorpt_correction_type multi-scan
_exptl_absorpt_process_details
;
CrysAlisPro 1.171.39.45f (Rigaku Oxford Diffraction, 2018)
Empirical absorption correction using spherical harmonics,
 implemented in SCALE3 ABSPACK scaling algorithm.
;
_exptl_crystal_colour colourless
_exptl_crystal_colour_primary colourless
_exptl_crystal_density_diffrn 1.391
_exptl_crystal_description block
_exptl_crystal_F_000 308
_exptl_crystal_size_max 0.4
_exptl_crystal_size_mid 0.25
_exptl_crystal_size_min 0.25
_refine_diff_density_max 0.214
_refine_diff_density_min -0.167
_refine_diff_density_rms 0.034
_refine_ls_abs_structure_details
;
 Flack x determined using 1125 quotients [(I+)-(I-)]/[(I+)+(I-)]
 (Parsons, Flack and Wagner, Acta Cryst. B69 (2013) 249-259).
;
_refine_ls_abs_structure_Flack -0.09(5)
_refine_ls_extinction_method none
_refine_ls_goodness_of_fit_ref 1.076
_refine_ls_hydrogen_treatment mixed
_refine_ls_matrix_type full
_refine_ls_number_parameters 197
_refine_ls_number_reflns 2426
_refine_ls_number_restraints 1
_refine_ls_restrained_S_all 1.075
_refine_ls_R_factor_all 0.0261
_refine_ls_R_factor_gt 0.0261
_refine_ls_shift/su_max 0.008
_refine_ls_shift/su_mean 0.001
_refine_ls_structure_factor_coef Fsqd
_refine_ls_weighting_details 'w=1/[\s^2^(Fo^2^)+(0.0423P)^2^+0.1539P] where P=(Fo^2^+2Fc^2^)/3'
_refine_ls_weighting_scheme calc
_refine_ls_wR_factor_gt 0.0685
_refine_ls_wR_factor_ref 0.0685
_reflns_Friedel_coverage 0.875
_reflns_Friedel_fraction_full 0.976
_reflns_Friedel_fraction_max 0.977
_reflns_number_gt 2426
_reflns_number_total 2426
_reflns_threshold_expression 'I > 2\s(I)'
_cod_data_source_file ja8b12247_si_010.cif
_cod_data_source_block kh_triol_thesis
_cod_database_code 4128465
_shelx_shelxl_version_number 2017/1
_chemical_oxdiff_formula 'C15 H24 O5 '
_shelx_space_group_comment
;
The symmetry employed for this shelxl refinement is uniquely defined
by the following loop, which should always be used as a source of
symmetry information in preference to the above space-group names.
They are only intended as comments.
;
_shelx_estimated_absorpt_t_max 0.816
_shelx_estimated_absorpt_t_min 0.727
_reflns_odcompleteness_completeness 97.60
_reflns_odcompleteness_iscentric 1
_reflns_odcompleteness_theta 68.13
_olex2_refinement_description
;
1. Fixed Uiso
 At 1.2 times of:
  All C(H) groups, All C(H,H) groups
 At 1.5 times of:
  All C(H,H,H) groups
2.a Ternary CH refined with riding coordinates:
 C14(H14), C9(H9), C7(H7)
2.b Secondary CH2 refined with riding coordinates:
 C8(H8A,H8B), C15(H15A,H15B), C12(H12A,H12B)
2.c Idealised Me refined as rotating group:
 C5(H5A,H5B,H5C), C4(H4A,H4B,H4C), C1(H1A,H1B,H1C), C10(H10A,H10B,H10C)
;
_olex2_submission_special_instructions 'No special instructions were received'
_oxdiff_exptl_absorpt_empirical_details
;
Empirical correction (ABSPACK) includes:
- Absorption correction using spherical harmonics
- Frame scaling
;
_oxdiff_exptl_absorpt_empirical_full_max 1.844
_oxdiff_exptl_absorpt_empirical_full_min 0.621

loop_
_space_group_symop_operation_xyz
'x, y, z'
'-x, y+1/2, -z'

loop_
_atom_site_label
_atom_site_type_symbol
_atom_site_fract_x
_atom_site_fract_y
_atom_site_fract_z
_atom_site_U_iso_or_equiv
_atom_site_adp_type
_atom_site_occupancy
_atom_site_site_symmetry_order
_atom_site_calc_flag
_atom_site_refinement_flags_posn
O2 O -0.32391(17) -0.78397(13) -0.35318(13) 0.0120(3) Uani 1 1 d .
O1 O -0.19843(18) -0.80393(14) -0.09807(13) 0.0140(3) Uani 1 1 d .
O4 O -0.18093(19) -0.19625(15) -0.16221(14) 0.0192(3) Uani 1 1 d .
O3 O -0.59883(17) -0.46544(15) -0.42316(13) 0.0153(3) Uani 1 1 d .
O5 O -0.09075(17) -0.41297(14) -0.09615(12) 0.0141(3) Uani 1 1 d .
C8 C -0.3829(2) -0.5889(2) -0.56294(17) 0.0136(4) Uani 1 1 d .
H8A H -0.400239 -0.676465 -0.619728 0.016 Uiso 1 1 calc R
H8B H -0.415785 -0.502450 -0.618044 0.016 Uiso 1 1 calc R
C15 C -0.0308(2) -0.5940(2) -0.26718(18) 0.0127(4) Uani 1 1 d .
H15A H -0.007708 -0.698460 -0.282557 0.015 Uiso 1 1 calc R
H15B H 0.079090 -0.538634 -0.287624 0.015 Uiso 1 1 calc R
C6 C -0.3653(2) -0.63296(18) -0.32416(17) 0.0097(4) Uani 1 1 d .
C14 C -0.0740(2) -0.56897(19) -0.12297(18) 0.0129(4) Uani 1 1 d .
H14 H 0.031996 -0.605597 -0.065119 0.015 Uiso 1 1 calc R
C5 C -0.5625(2) -0.7461(2) -0.15593(18) 0.0138(4) Uani 1 1 d .
H5A H -0.665065 -0.735548 -0.222548 0.021 Uiso 1 1 calc GR
H5B H -0.606140 -0.737736 -0.066026 0.021 Uiso 1 1 calc GR
H5C H -0.505768 -0.841368 -0.166016 0.021 Uiso 1 1 calc GR
C11 C -0.1939(2) -0.54309(19) -0.35619(18) 0.0105(4) Uani 1 1 d .
C13 C -0.1626(2) -0.3219(2) -0.19206(18) 0.0142(4) Uani 1 1 d .
C9 C -0.1827(2) -0.5783(2) -0.50700(17) 0.0132(4) Uani 1 1 d .
H9 H -0.128883 -0.677627 -0.512748 0.016 Uiso 1 1 calc R
C7 C -0.5042(2) -0.5980(2) -0.44298(17) 0.0116(4) Uani 1 1 d .
H7 H -0.592952 -0.679628 -0.456589 0.014 Uiso 1 1 calc R
C4 C -0.5177(2) -0.4838(2) -0.13948(18) 0.0127(4) Uani 1 1 d .
H4A H -0.434775 -0.401547 -0.147887 0.019 Uiso 1 1 calc GR
H4B H -0.552952 -0.490113 -0.047126 0.019 Uiso 1 1 calc GR
H4C H -0.626360 -0.469639 -0.199792 0.019 Uiso 1 1 calc GR
C2 C -0.2447(2) -0.65208(19) -0.08187(18) 0.0119(4) Uani 1 1 d .
C1 C -0.2735(3) -0.6238(2) 0.06533(18) 0.0147(4) Uani 1 1 d .
H1A H -0.384640 -0.672849 0.089559 0.022 Uiso 1 1 calc GR
H1B H -0.284998 -0.519099 0.080179 0.022 Uiso 1 1 calc GR
H1C H -0.169390 -0.661373 0.120711 0.022 Uiso 1 1 calc GR
C12 C -0.2095(3) -0.37812(19) -0.33177(18) 0.0127(4) Uani 1 1 d .
H12A H -0.129930 -0.328086 -0.392933 0.015 Uiso 1 1 calc R
H12B H -0.336040 -0.348705 -0.357992 0.015 Uiso 1 1 calc R
C3 C -0.4214(2) -0.62561(19) -0.17673(17) 0.0102(4) Uani 1 1 d .
C10 C -0.0673(3) -0.4769(2) -0.58602(18) 0.0207(4) Uani 1 1 d .
H10A H -0.055491 -0.516977 -0.675601 0.031 Uiso 1 1 calc GR
H10B H 0.053545 -0.467141 -0.539950 0.031 Uiso 1 1 calc GR
H10C H -0.125543 -0.381320 -0.593454 0.031 Uiso 1 1 calc GR
H1 H -0.119(4) -0.826(3) -0.040(3) 0.026(7) Uiso 1 1 d .
H2 H -0.272(3) -0.817(3) -0.285(3) 0.019(6) Uiso 1 1 d .
H3 H -0.611(4) -0.417(4) -0.499(3) 0.037(8) Uiso 1 1 d .

loop_
_atom_site_aniso_label
_atom_site_aniso_U_11
_atom_site_aniso_U_22
_atom_site_aniso_U_33
_atom_site_aniso_U_23
_atom_site_aniso_U_13
_atom_site_aniso_U_12
O2 0.0162(6) 0.0090(7) 0.0105(6) -0.0018(5) -0.0015(5) 0.0010(5)
O1 0.0175(6) 0.0102(6) 0.0136(6) 0.0004(5) -0.0038(5) 0.0040(5)
O4 0.0228(7) 0.0118(7) 0.0225(7) -0.0031(5) -0.0021(6) -0.0018(5)
O3 0.0171(7) 0.0159(7) 0.0128(6) 0.0026(5) -0.0005(5) 0.0045(5)
O5 0.0157(7) 0.0118(6) 0.0140(6) -0.0015(5) -0.0039(5) -0.0021(5)
C8 0.0148(9) 0.0150(9) 0.0109(8) 0.0004(7) -0.0004(7) -0.0009(7)
C15 0.0090(8) 0.0142(9) 0.0147(8) -0.0010(7) -0.0009(6) -0.0004(7)
C6 0.0104(8) 0.0072(8) 0.0115(8) -0.0013(7) 0.0003(6) -0.0010(7)
C14 0.0125(9) 0.0115(9) 0.0141(9) -0.0017(7) -0.0028(7) 0.0016(7)
C5 0.0131(9) 0.0152(9) 0.0130(8) 0.0015(7) 0.0008(6) -0.0028(7)
C11 0.0096(8) 0.0116(9) 0.0103(8) 0.0002(6) 0.0007(6) -0.0009(7)
C13 0.0117(8) 0.0153(10) 0.0154(9) 0.0010(8) -0.0013(6) -0.0024(7)
C9 0.0141(9) 0.0151(9) 0.0104(8) -0.0004(7) 0.0017(6) -0.0009(7)
C7 0.0119(8) 0.0114(8) 0.0112(8) 0.0003(7) -0.0012(6) -0.0019(7)
C4 0.0116(8) 0.0136(9) 0.0129(8) -0.0013(7) 0.0004(6) 0.0012(7)
C2 0.0136(8) 0.0098(8) 0.0120(9) -0.0005(7) -0.0017(6) 0.0019(7)
C1 0.0165(9) 0.0168(9) 0.0105(8) 0.0000(7) -0.0021(7) 0.0021(7)
C12 0.0139(9) 0.0118(9) 0.0122(8) 0.0002(7) -0.0007(6) -0.0028(7)
C3 0.0102(8) 0.0100(9) 0.0101(8) 0.0015(6) -0.0018(6) -0.0001(7)
C10 0.0210(9) 0.0281(11) 0.0133(8) -0.0002(8) 0.0050(7) -0.0082(9)

loop_
_atom_type_symbol
_atom_type_description
_atom_type_scat_dispersion_real
_atom_type_scat_dispersion_imag
_atom_type_scat_source
C C 0.0181 0.0091 'International Tables Vol C Tables 4.2.6.8 and 6.1.1.4'
H H 0.0000 0.0000 'International Tables Vol C Tables 4.2.6.8 and 6.1.1.4'
O O 0.0492 0.0322 'International Tables Vol C Tables 4.2.6.8 and 6.1.1.4'

loop_
_geom_angle_atom_site_label_1
_geom_angle_atom_site_label_2
_geom_angle_atom_site_label_3
_geom_angle
C6 O2 H2 106.2(18)
C2 O1 H1 109(2)
C7 O3 H3 110(2)
C13 O5 C14 120.58(14)
H8A C8 H8B 108.4
C9 C8 H8A 110.1
C9 C8 H8B 110.1
C9 C8 C7 107.96(14)
C7 C8 H8A 110.1
C7 C8 H8B 110.1
H15A C15 H15B 108.5
C14 C15 H15A 110.2
C14 C15 H15B 110.2
C14 C15 C11 107.68(15)
C11 C15 H15A 110.2
C11 C15 H15B 110.2
O2 C6 C11 106.34(13)
O2 C6 C7 100.44(13)
O2 C6 C3 107.60(13)
C11 C6 C3 116.11(13)
C7 C6 C11 103.53(13)
C7 C6 C3 120.96(14)
O5 C14 C15 110.41(14)
O5 C14 H14 107.2
O5 C14 C2 110.74(14)
C15 C14 H14 107.2
C15 C14 C2 113.75(14)
C2 C14 H14 107.2
H5A C5 H5B 109.5
H5A C5 H5C 109.5
H5B C5 H5C 109.5
C3 C5 H5A 109.5
C3 C5 H5B 109.5
C3 C5 H5C 109.5
C15 C11 C6 109.55(14)
C15 C11 C9 114.52(15)
C15 C11 C12 105.93(15)
C9 C11 C6 100.69(13)
C12 C11 C6 114.74(14)
C12 C11 C9 111.64(14)
O4 C13 O5 117.54(16)
O4 C13 C12 122.46(17)
O5 C13 C12 119.96(16)
C8 C9 C11 104.77(14)
C8 C9 H9 107.1
C11 C9 H9 107.1
C10 C9 C8 113.79(15)
C10 C9 C11 116.53(15)
C10 C9 H9 107.1
O3 C7 C8 112.07(15)
O3 C7 C6 112.00(14)
O3 C7 H7 109.9
C8 C7 C6 102.80(14)
C8 C7 H7 109.9
C6 C7 H7 109.9
H4A C4 H4B 109.5
H4A C4 H4C 109.5
H4B C4 H4C 109.5
C3 C4 H4A 109.5
C3 C4 H4B 109.5
C3 C4 H4C 109.5
O1 C2 C14 104.17(14)
O1 C2 C1 108.73(14)
O1 C2 C3 105.77(13)
C14 C2 C3 114.53(14)
C1 C2 C14 109.87(15)
C1 C2 C3 113.15(14)
C2 C1 H1A 109.5
C2 C1 H1B 109.5
C2 C1 H1C 109.5
H1A C1 H1B 109.5
H1A C1 H1C 109.5
H1B C1 H1C 109.5
C11 C12 H12A 107.8
C11 C12 H12B 107.8
C13 C12 C11 117.98(15)
C13 C12 H12A 107.8
C13 C12 H12B 107.8
H12A C12 H12B 107.1
C6 C3 C2 107.65(13)
C5 C3 C6 108.64(14)
C5 C3 C2 110.11(14)
C4 C3 C6 114.85(13)
C4 C3 C5 104.49(14)
C4 C3 C2 111.03(14)
C9 C10 H10A 109.5
C9 C10 H10B 109.5
C9 C10 H10C 109.5
H10A C10 H10B 109.5
H10A C10 H10C 109.5
H10B C10 H10C 109.5

loop_
_geom_bond_atom_site_label_1
_geom_bond_atom_site_label_2
_geom_bond_distance
O2 C6 1.457(2)
O2 H2 0.82(3)
O1 C2 1.451(2)
O1 H1 0.83(3)
O4 C13 1.204(2)
O3 C7 1.426(2)
O3 H3 0.88(3)
O5 C14 1.468(2)
O5 C13 1.357(2)
C8 H8A 0.9900
C8 H8B 0.9900
C8 C9 1.547(2)
C8 C7 1.548(2)
C15 H15A 0.9900
C15 H15B 0.9900
C15 C14 1.519(2)
C15 C11 1.523(2)
C6 C11 1.562(2)
C6 C7 1.552(2)
C6 C3 1.563(2)
C14 H14 1.0000
C14 C2 1.552(2)
C5 H5A 0.9800
C5 H5B 0.9800
C5 H5C 0.9800
C5 C3 1.544(2)
C11 C9 1.554(2)
C11 C12 1.544(2)
C13 C12 1.512(2)
C9 H9 1.0000
C9 C10 1.520(3)
C7 H7 1.0000
C4 H4A 0.9800
C4 H4B 0.9800
C4 H4C 0.9800
C4 C3 1.544(2)
C2 C1 1.527(2)
C2 C3 1.580(2)
C1 H1A 0.9800
C1 H1B 0.9800
C1 H1C 0.9800
C12 H12A 0.9900
C12 H12B 0.9900
C10 H10A 0.9800
C10 H10B 0.9800
C10 H10C 0.9800
